data_7702516
loop_
_publ_author_name
'Arnold, Polly L.'
'Blake, Alexander J.'
'Hall, Sarah N.'
'Ward, Benjamin D.'
'Wilson, Claire'

_publ_section_title
;
 A functional model for lanthanide doped silicate materials: synthesis of
 an apically substituted samarium silsesquioxane complex
;
_journal_issue 4
_journal_name_full 'Journal of the Chemical Society, Dalton Transactions'
_journal_page_first 488
_journal_paper_doi 10.1039/b009123p
_journal_year 2001
_chemical_formula_moiety 'C96 H177 Li2 O25 Si16 Sm'
_chemical_formula_sum 'C96 H177 Li2 O25 Si16 Sm'
_chemical_formula_weight 2345.04
_chemical_name_common 00001
_space_group_IT_number 29
_space_group_name_Hall 'P 2c -2ac'
_space_group_name_H-M_alt 'P c a 21'
_symmetry_cell_setting orthorhombic
_symmetry_space_group_name_H-M 'P c a 21'
_atom_sites_solution_hydrogens geom
_atom_sites_solution_primary direct
_atom_sites_solution_secondary 'difference Fourier'
_audit_creation_method SHELXL-97
_cell_angle_alpha 90.00
_cell_angle_beta 90.00
_cell_angle_gamma 90.00
_cell_formula_units_Z 4
_cell_length_a 17.540(2)
_cell_length_b 31.945(3)
_cell_length_c 21.300(2)
_cell_measurement_reflns_used 6141
_cell_measurement_temperature 150(2)
_cell_measurement_theta_max 26.28
_cell_measurement_theta_min 2.24
_cell_volume 11935(2)
_computing_cell_refinement 'Bruker SAINT'
_computing_data_collection 'Bruker SMART'
_computing_data_reduction 'Bruker SHELXTL'
_computing_molecular_graphics 'Bruker SHELXTL'
_computing_publication_material 'Bruker SHELXTL; PLATON (Spek, 2000)'
_computing_structure_refinement 'SHELXL-97 (Sheldrick, 1997)'
_computing_structure_solution 'SHELXS-97 (Sheldrick, 1990)'
_diffrn_ambient_temperature 150(2)
_diffrn_measured_fraction_theta_full 0.999
_diffrn_measured_fraction_theta_max 0.999
_diffrn_measurement_device_type 'Bruker SMART CCD area detector'
_diffrn_measurement_method omega
_diffrn_radiation_monochromator graphite
_diffrn_radiation_source 'fine-focus sealed tube'
_diffrn_radiation_type MoK\a
_diffrn_radiation_wavelength 0.71073
_diffrn_reflns_av_R_equivalents 0.113
_diffrn_reflns_av_sigmaI/netI 0.067
_diffrn_reflns_limit_h_max 17
_diffrn_reflns_limit_h_min -23
_diffrn_reflns_limit_k_max 43
_diffrn_reflns_limit_k_min -35
_diffrn_reflns_limit_l_max 28
_diffrn_reflns_limit_l_min -28
_diffrn_reflns_number 75523
_diffrn_reflns_theta_full 26.00
_diffrn_reflns_theta_max 26.00
_diffrn_reflns_theta_min 1.72
_diffrn_standards_decay_% none
_exptl_absorpt_coefficient_mu 0.717
_exptl_absorpt_correction_T_max 0.874
_exptl_absorpt_correction_T_min 0.740
_exptl_absorpt_correction_type numerical
_exptl_absorpt_process_details 'SHELXTL version 5.1 (Bruker, 1997)'
_exptl_crystal_colour colourless
_exptl_crystal_density_diffrn 1.305
_exptl_crystal_density_method 'not measured'
_exptl_crystal_description block
_exptl_crystal_F_000 4980
_exptl_crystal_size_max 0.48
_exptl_crystal_size_mid 0.24
_exptl_crystal_size_min 0.20
_refine_diff_density_max 1.92
_refine_diff_density_min -2.07
_refine_diff_density_rms 0.12
_refine_ls_abs_structure_details 'Flack H D (1983), Acta Cryst. A39, 876-881'
_refine_ls_abs_structure_Flack 0.489(13)
_refine_ls_extinction_method none
_refine_ls_goodness_of_fit_ref 1.090
_refine_ls_hydrogen_treatment 'riding model'
_refine_ls_matrix_type full
_refine_ls_number_parameters 1240
_refine_ls_number_reflns 23196
_refine_ls_number_restraints 887
_refine_ls_restrained_S_all 1.08
_refine_ls_R_factor_all 0.112
_refine_ls_R_factor_gt 0.0766
_refine_ls_shift/su_max 0.034
_refine_ls_shift/su_mean 0.002
_refine_ls_structure_factor_coef Fsqd
_refine_ls_weighting_details 'calc w=1/[\s^2^(Fo^2^)+(0.0724P)^2^+66.2040P] where P=(Fo^2^+2Fc^2^)/3'
_refine_ls_weighting_scheme calc
_refine_ls_wR_factor_gt 0.175
_refine_ls_wR_factor_ref 0.199
_reflns_number_gt 17406
_reflns_number_total 28966
_reflns_threshold_expression >2sigma(I)
_cod_data_source_file b009123p.txt
_cod_data_source_block SMSICY
_cod_depositor_comments
;
The following automatic conversions were performed:

data name '_atom_site_symetry_multiplicity' was replaced with
'_atom_site_symmetry_multiplicity' as specified in the replacement
file
'/home/saulius/struct/COD-crude-data/automatic-downloads/DataCite-retrospective/RSC/depositions/lib/lists/replacement-tags.lst'.

Automatic conversion script
Id: cif_correct_tags 6909 2019-04-08 15:41:33Z antanas 

The following automatic conversions were performed:

data item '_symmetry_cell_setting' value 'Orthorhombic' was changed
to 'orthorhombic' in accordance with the
/home/saulius/struct/COD-crude-data/automatic-downloads/DataCite-retrospective/RSC/depositions/lib/dictionaries/cif_core.dic
dictionary named 'cif_core.dic' version 2.4.2 last updated on
2011-04-26.

data item '_atom_sites_solution_hydrogens' value 'placed
geometrically' was changed to 'geom'.

Automatic conversion script
Id: cif_fix_values 6909 2019-04-08 15:41:33Z antanas 
;
_cod_original_sg_symbol_H-M Pca2(1)
_cod_database_code 7702516

loop_
_symmetry_equiv_pos_as_xyz
'x, y, z'
'-x, -y, z+1/2'
'x+1/2, -y, z'
'-x+1/2, y, z+1/2'

loop_
_atom_site_label
_atom_site_type_symbol
_atom_site_fract_x
_atom_site_fract_y
_atom_site_fract_z
_atom_site_U_iso_or_equiv
_atom_site_adp_type
_atom_site_occupancy
_atom_site_symmetry_multiplicity
_atom_site_calc_flag
_atom_site_refinement_flags
_atom_site_disorder_assembly
_atom_site_disorder_group
Sm Sm 0.41586(2) 0.245638(13) 0.13889(5) 0.03140(11) Uani 1 1 d U . .
Li1 Li 0.5272(8) 0.3092(4) 0.0897(7) 0.0263(18) Uani 1 1 d U . .
Li2 Li 0.5133(10) 0.1800(5) 0.2100(9) 0.041(3) Uani 1 1 d U G .
Si1 Si 0.55949(15) 0.27621(7) 0.24277(13) 0.0253(5) Uani 1 1 d U . .
Si2 Si 0.40044(15) 0.36030(7) 0.15884(13) 0.0288(6) Uani 1 1 d U . .
Si3 Si 0.47282(15) 0.35483(7) 0.29193(13) 0.0276(5) Uani 1 1 d U B .
Si4 Si 0.59935(14) 0.41315(7) 0.24340(13) 0.0270(5) Uani 1 1 d U . .
Si5 Si 0.65282(14) 0.33857(7) 0.15847(12) 0.0247(5) Uani 1 1 d U . .
Si6 Si 0.50680(15) 0.43792(7) 0.12797(14) 0.0304(6) Uani 1 1 d U . .
Si7 Si 0.62128(16) 0.39236(7) 0.04297(13) 0.0314(6) Uani 1 1 d U . .
Si21 Si 0.39195(17) 0.13345(8) 0.12104(14) 0.0385(7) Uani 1 1 d U C .
Si22 Si 0.56257(16) 0.21669(7) 0.03436(14) 0.0302(6) Uani 1 1 d U . .
Si23 Si 0.46704(19) 0.13948(8) -0.01139(15) 0.0413(7) Uani 1 1 d U D .
Si24 Si 0.5865(2) 0.07756(9) 0.03661(16) 0.0453(7) Uani 1 1 d DU E .
Si25 Si 0.49199(19) 0.05390(8) 0.15124(16) 0.0441(8) Uani 1 1 d U G .
Si26 Si 0.64962(17) 0.15104(7) 0.12031(14) 0.0352(7) Uani 1 1 d U G .
Si27 Si 0.59273(18) 0.10463(8) 0.24033(15) 0.0398(7) Uani 1 1 d U G .
O1 O 0.5067(4) 0.23972(19) 0.2166(3) 0.0275(13) Uani 1 1 d U . .
O2 O 0.4318(3) 0.31735(17) 0.1312(4) 0.0323(13) Uani 1 1 d U . .
O3 O 0.5847(4) 0.3789(2) -0.0227(3) 0.0394(14) Uani 1 1 d U . .
O4 O 0.5097(4) 0.30852(17) 0.2853(3) 0.0310(14) Uani 1 1 d U . .
O5 O 0.4162(4) 0.36335(19) 0.2338(3) 0.0366(14) Uani 1 1 d U . .
O6 O 0.5953(3) 0.30305(18) 0.1826(3) 0.0293(13) Uani 1 1 d U . .
O7 O 0.5406(4) 0.38853(19) 0.2903(3) 0.0352(14) Uani 1 1 d U . .
O8 O 0.4480(4) 0.39932(18) 0.1275(3) 0.0355(15) Uani 1 1 d U . .
O9 O 0.6476(4) 0.37942(17) 0.2025(3) 0.0322(14) Uani 1 1 d U . .
O10 O 0.5505(4) 0.44152(19) 0.1956(3) 0.0364(15) Uani 1 1 d U . .
O11 O 0.5703(4) 0.42902(19) 0.0735(3) 0.0377(16) Uani 1 1 d U . .
O12 O 0.6176(4) 0.35014(17) 0.0880(3) 0.0272(12) Uani 1 1 d U . .
O21 O 0.4291(4) 0.17442(19) 0.1520(4) 0.0397(16) Uani 1 1 d U . .
O22 O 0.5128(4) 0.25200(18) 0.0664(3) 0.0309(14) Uani 1 1 d U . .
O23 O 0.5319(4) 0.12741(19) 0.2871(3) 0.0426(15) Uani 1 1 d U . .
O24 O 0.4078(5) 0.1328(2) 0.0453(4) 0.0478(17) Uani 1 1 d U . .
O25 O 0.5077(4) 0.18480(19) -0.0045(3) 0.0397(16) Uani 1 1 d U . .
O26 O 0.4300(4) 0.09170(19) 0.1494(4) 0.0498(19) Uani 1 1 d U . .
O27 O 0.5335(5) 0.1033(2) -0.0085(4) 0.054(2) Uani 1 1 d U . .
O28 O 0.6071(4) 0.1903(2) 0.0898(3) 0.0381(15) Uani 1 1 d U . .
O29 O 0.5360(5) 0.0508(2) 0.0859(4) 0.0505(18) Uani 1 1 d U . .
O30 O 0.6390(4) 0.1094(2) 0.0776(4) 0.0449(17) Uani 1 1 d U . .
O31 O 0.6080(4) 0.14232(19) 0.1890(3) 0.0339(14) Uani 1 1 d U . .
O32 O 0.5528(5) 0.0648(2) 0.2057(4) 0.0451(18) Uani 1 1 d U . .
O800 O 0.2914(3) 0.2461(2) 0.1379(7) 0.0529(15) Uani 1 1 d U H .
C10 C 0.6424(6) 0.2584(3) 0.2913(5) 0.0341(19) Uani 1 1 d DU . .
H10A H 0.6801 0.2442 0.2633 0.041 Uiso 1 1 calc R . .
C11 C 0.6833(7) 0.2951(3) 0.3264(6) 0.055(3) Uani 1 1 d DU . .
H11A H 0.7393 0.2929 0.3212 0.066 Uiso 1 1 calc R . .
H11B H 0.6665 0.3224 0.3092 0.066 Uiso 1 1 calc R . .
C12 C 0.6624(9) 0.2917(4) 0.3933(6) 0.076(4) Uani 1 1 d DU . .
H12A H 0.6364 0.3175 0.4074 0.092 Uiso 1 1 calc R . .
H12B H 0.7086 0.2876 0.4193 0.092 Uiso 1 1 calc R . .
C13 C 0.6097(11) 0.2545(4) 0.3998(6) 0.074(4) Uani 1 1 d DU . .
H13A H 0.6218 0.2387 0.4386 0.089 Uiso 1 1 calc R . .
H13B H 0.5560 0.2640 0.4022 0.089 Uiso 1 1 calc R . .
C14 C 0.6207(9) 0.2281(3) 0.3450(5) 0.064(4) Uani 1 1 d DU . .
H14A H 0.5733 0.2127 0.3348 0.076 Uiso 1 1 calc R . .
H14B H 0.6620 0.2076 0.3525 0.076 Uiso 1 1 calc R . .
C20 C 0.2966(5) 0.3697(3) 0.1457(6) 0.043(2) Uani 1 1 d U A .
H20A H 0.2700 0.3422 0.1501 0.052 Uiso 1 1 calc R . .
C21 C 0.2639(7) 0.3995(4) 0.1966(7) 0.063(4) Uani 1 1 d DU . .
C22 C 0.1915(9) 0.4184(7) 0.1686(8) 0.057(6) Uiso 0.67(4) 1 d PDU A 1
H22A H 0.1486 0.3982 0.1671 0.068 Uiso 0.67(4) 1 calc PR A 1
H22B H 0.1755 0.4444 0.1900 0.068 Uiso 0.67(4) 1 calc PR A 1
C23 C 0.226(2) 0.4263(8) 0.1051(11) 0.116(11) Uiso 0.67(4) 1 d PDU A 1
H23A H 0.2599 0.4511 0.1073 0.139 Uiso 0.67(4) 1 calc PR A 1
H23B H 0.1852 0.4323 0.0744 0.139 Uiso 0.67(4) 1 calc PR A 1
C26 C 0.1841(19) 0.395(4) 0.1692(18) 0.21(5) Uiso 0.33(4) 1 d PDU A 2
H26A H 0.1658 0.3655 0.1738 0.257 Uiso 0.33(4) 1 calc PR A 2
H26B H 0.1477 0.4137 0.1904 0.257 Uiso 0.33(4) 1 calc PR A 2
C27 C 0.1927(10) 0.4062(9) 0.1003(11) 0.024(8) Uiso 0.33(4) 1 d PDU A 2
H27A H 0.1908 0.4370 0.0944 0.029 Uiso 0.33(4) 1 calc PR A 2
H27B H 0.1523 0.3931 0.0746 0.029 Uiso 0.33(4) 1 calc PR A 2
C24 C 0.2717(7) 0.3888(5) 0.0832(7) 0.079(4) Uani 1 1 d DU . .
C30 C 0.4193(6) 0.3609(3) 0.3679(4) 0.037(2) Uani 1 1 d DU . .
C31 C 0.4727(7) 0.3605(4) 0.4253(4) 0.052(3) Uani 1 1 d DU B .
C32 C 0.4324(15) 0.3851(8) 0.4764(8) 0.049(8) Uiso 0.45(3) 1 d PDU B 1
H32A H 0.4682 0.3938 0.5100 0.059 Uiso 0.45(3) 1 calc PR B 1
H32B H 0.3899 0.3690 0.4951 0.059 Uiso 0.45(3) 1 calc PR B 1
C33 C 0.403(3) 0.4227(7) 0.4391(11) 0.076(11) Uiso 0.45(3) 1 d PDU B 1
H33A H 0.3553 0.4335 0.4570 0.091 Uiso 0.45(3) 1 calc PR B 1
H33B H 0.4417 0.4455 0.4387 0.091 Uiso 0.45(3) 1 calc PR B 1
C34 C 0.3909(18) 0.4057(5) 0.3738(10) 0.041(7) Uiso 0.45(3) 1 d PDU B 1
H34A H 0.4179 0.4236 0.3431 0.049 Uiso 0.45(3) 1 calc PR B 1
H34B H 0.3358 0.4066 0.3638 0.049 Uiso 0.45(3) 1 calc PR B 1
C36 C 0.4464(12) 0.4038(9) 0.4596(12) 0.059(7) Uiso 0.55(3) 1 d PDU B 2
H36A H 0.4474 0.4007 0.5058 0.071 Uiso 0.55(3) 1 calc PR B 2
H36B H 0.4801 0.4273 0.4474 0.071 Uiso 0.55(3) 1 calc PR B 2
C37 C 0.3637(12) 0.4111(7) 0.4358(8) 0.046(6) Uiso 0.55(3) 1 d PDU B 2
H37A H 0.3274 0.3926 0.4579 0.055 Uiso 0.55(3) 1 calc PR B 2
H37B H 0.3481 0.4406 0.4425 0.055 Uiso 0.55(3) 1 calc PR B 2
C38 C 0.3663(17) 0.4010(7) 0.3672(9) 0.049(6) Uiso 0.55(3) 1 d PDU B 2
H38A H 0.3892 0.4241 0.3426 0.059 Uiso 0.55(3) 1 calc PR B 2
H38B H 0.3150 0.3945 0.3505 0.059 Uiso 0.55(3) 1 calc PR B 2
C40 C 0.6659(5) 0.4459(2) 0.2891(4) 0.0329(19) Uani 1 1 d DU . .
H40A H 0.6855 0.4285 0.3247 0.040 Uiso 1 1 calc R . .
C41 C 0.7353(5) 0.4610(3) 0.2508(4) 0.041(2) Uani 1 1 d DU . .
H41A H 0.7722 0.4380 0.2441 0.049 Uiso 1 1 calc R . .
H41B H 0.7193 0.4723 0.2095 0.049 Uiso 1 1 calc R . .
C42 C 0.7694(5) 0.4954(3) 0.2920(5) 0.051(3) Uani 1 1 d DU . .
H42A H 0.8056 0.4834 0.3228 0.061 Uiso 1 1 calc R . .
H42B H 0.7968 0.5163 0.2660 0.061 Uiso 1 1 calc R . .
C43 C 0.7018(5) 0.5155(3) 0.3253(7) 0.068(4) Uani 1 1 d DU . .
H43A H 0.6907 0.5433 0.3069 0.082 Uiso 1 1 calc R . .
H43B H 0.7132 0.5193 0.3705 0.082 Uiso 1 1 calc R . .
C44 C 0.6333(4) 0.4864(3) 0.3170(5) 0.042(2) Uani 1 1 d DU . .
H44A H 0.5953 0.4989 0.2882 0.051 Uiso 1 1 calc R . .
H44B H 0.6084 0.4808 0.3579 0.051 Uiso 1 1 calc R . .
C50 C 0.7538(5) 0.3191(3) 0.1558(4) 0.037(2) Uani 1 1 d DU . .
H50A H 0.7548 0.2937 0.1831 0.044 Uiso 1 1 calc R . .
C51 C 0.8127(5) 0.3488(3) 0.1835(5) 0.047(3) Uani 1 1 d DU . .
H51A H 0.8108 0.3486 0.2300 0.056 Uiso 1 1 calc R . .
H51B H 0.8050 0.3778 0.1683 0.056 Uiso 1 1 calc R . .
C52 C 0.8882(5) 0.3307(4) 0.1594(6) 0.058(3) Uani 1 1 d DU . .
H52A H 0.9290 0.3521 0.1600 0.070 Uiso 1 1 calc R . .
H52B H 0.9045 0.3065 0.1852 0.070 Uiso 1 1 calc R . .
C53 C 0.8703(6) 0.3172(4) 0.0929(6) 0.061(3) Uani 1 1 d DU . .
H53A H 0.9024 0.2931 0.0806 0.073 Uiso 1 1 calc R . .
H53B H 0.8798 0.3405 0.0632 0.073 Uiso 1 1 calc R . .
C54 C 0.7848(5) 0.3049(3) 0.0922(5) 0.040(2) Uani 1 1 d DU . .
H54A H 0.7577 0.3191 0.0574 0.048 Uiso 1 1 calc R . .
H54B H 0.7789 0.2742 0.0871 0.048 Uiso 1 1 calc R . .
C60 C 0.4616(5) 0.4888(3) 0.1125(5) 0.038(2) Uani 1 1 d DU . .
H60A H 0.4282 0.4858 0.0747 0.045 Uiso 1 1 calc R . .
C61 C 0.4118(6) 0.5048(3) 0.1676(5) 0.047(3) Uani 1 1 d DU . .
H61A H 0.3585 0.5089 0.1538 0.056 Uiso 1 1 calc R . .
H61B H 0.4125 0.4845 0.2028 0.056 Uiso 1 1 calc R . .
C62 C 0.4461(8) 0.5449(4) 0.1868(6) 0.071(4) Uani 1 1 d DU . .
H62A H 0.4837 0.5405 0.2209 0.085 Uiso 1 1 calc R . .
H62B H 0.4063 0.5644 0.2019 0.085 Uiso 1 1 calc R . .
C63 C 0.4840(7) 0.5618(3) 0.1298(8) 0.066(3) Uani 1 1 d DU . .
H63A H 0.4465 0.5752 0.1015 0.080 Uiso 1 1 calc R . .
H63B H 0.5237 0.5825 0.1411 0.080 Uiso 1 1 calc R . .
C64 C 0.5177(7) 0.5250(3) 0.1004(7) 0.062(4) Uani 1 1 d DU . .
H64A H 0.5680 0.5187 0.1192 0.074 Uiso 1 1 calc R . .
H64B H 0.5244 0.5296 0.0548 0.074 Uiso 1 1 calc R . .
C70 C 0.7215(5) 0.4110(3) 0.0353(4) 0.044(2) Uani 1 1 d DU . .
H70A H 0.7505 0.4008 0.0727 0.053 Uiso 1 1 calc R . .
C71 C 0.7656(6) 0.3980(4) -0.0234(5) 0.065(3) Uani 1 1 d DU . .
H71A H 0.7833 0.3686 -0.0200 0.078 Uiso 1 1 calc R . .
H71B H 0.7336 0.4008 -0.0615 0.078 Uiso 1 1 calc R . .
C72 C 0.8326(7) 0.4280(4) -0.0254(7) 0.092(4) Uani 1 1 d DU . .
H72A H 0.8524 0.4307 -0.0688 0.111 Uiso 1 1 calc R . .
H72B H 0.8743 0.4181 0.0022 0.111 Uiso 1 1 calc R . .
C73 C 0.8010(8) 0.4696(4) -0.0022(9) 0.118(6) Uani 1 1 d DU . .
H73A H 0.7897 0.4884 -0.0379 0.141 Uiso 1 1 calc R . .
H73B H 0.8380 0.4836 0.0259 0.141 Uiso 1 1 calc R . .
C74 C 0.7281(7) 0.4588(3) 0.0334(7) 0.078(4) Uani 1 1 d DU . .
H74A H 0.6833 0.4710 0.0118 0.094 Uiso 1 1 calc R . .
H74B H 0.7303 0.4702 0.0766 0.094 Uiso 1 1 calc R . .
C210 C 0.2861(6) 0.1293(3) 0.1299(6) 0.058(3) Uani 1 1 d DU . .
C211 C 0.2484(7) 0.1028(5) 0.0775(6) 0.081(5) Uani 1 1 d DU C .
C212 C 0.191(3) 0.0723(16) 0.1053(11) 0.23(3) Uiso 0.55(3) 1 d PDU C 1
H21C H 0.2083 0.0431 0.0982 0.279 Uiso 0.55(3) 1 calc PR C 1
H21D H 0.1407 0.0761 0.0858 0.279 Uiso 0.55(3) 1 calc PR C 1
C213 C 0.1881(13) 0.0819(10) 0.1751(11) 0.087(10) Uiso 0.55(3) 1 d PDU C 1
H21E H 0.1829 0.0559 0.1999 0.105 Uiso 0.55(3) 1 calc PR C 1
H21F H 0.1445 0.1006 0.1848 0.105 Uiso 0.55(3) 1 calc PR C 1
C214 C 0.2636(12) 0.1036(7) 0.1893(7) 0.044(6) Uiso 0.55(3) 1 d PDU C 1
H21G H 0.3034 0.0825 0.1989 0.053 Uiso 0.55(3) 1 calc PR C 1
H21H H 0.2581 0.1223 0.2260 0.053 Uiso 0.55(3) 1 calc PR C 1
C216 C 0.1673(9) 0.1002(8) 0.1045(9) 0.039(7) Uiso 0.45(3) 1 d PDU C 2
H21I H 0.1478 0.0713 0.0994 0.047 Uiso 0.45(3) 1 calc PR C 2
H21J H 0.1335 0.1192 0.0806 0.047 Uiso 0.45(3) 1 calc PR C 2
C217 C 0.1645(15) 0.1122(13) 0.1745(11) 0.081(11) Uiso 0.45(3) 1 d PDU C 2
H21K H 0.1422 0.0893 0.1998 0.097 Uiso 0.45(3) 1 calc PR C 2
H21L H 0.1340 0.1379 0.1809 0.097 Uiso 0.45(3) 1 calc PR C 2
C218 C 0.2488(16) 0.1195(15) 0.1922(8) 0.092(14) Uiso 0.45(3) 1 d PDU C 2
H21M H 0.2539 0.1433 0.2217 0.110 Uiso 0.45(3) 1 calc PR C 2
H21N H 0.2713 0.0942 0.2115 0.110 Uiso 0.45(3) 1 calc PR C 2
C220 C 0.6371(6) 0.2359(3) -0.0212(4) 0.051(3) Uani 1 1 d DU . .
C221 C 0.6046(9) 0.2682(3) -0.0669(5) 0.078(5) Uani 1 1 d DU . .
H22C H 0.5580 0.2810 -0.0490 0.094 Uiso 1 1 calc R . .
H22D H 0.6424 0.2907 -0.0744 0.094 Uiso 1 1 calc R . .
C222 C 0.5857(11) 0.2465(4) -0.1281(6) 0.111(7) Uani 1 1 d DU . .
H22E H 0.5905 0.2660 -0.1641 0.134 Uiso 1 1 calc R . .
H22F H 0.5332 0.2350 -0.1273 0.134 Uiso 1 1 calc R . .
C223 C 0.6448(8) 0.2114(4) -0.1321(5) 0.072(4) Uani 1 1 d DU . .
H22G H 0.6895 0.2206 -0.1569 0.087 Uiso 1 1 calc R . .
H22H H 0.6225 0.1864 -0.1526 0.087 Uiso 1 1 calc R . .
C224 C 0.6688(6) 0.2010(3) -0.0641(5) 0.053(3) Uani 1 1 d DU . .
H22L H 0.7250 0.1998 -0.0609 0.063 Uiso 1 1 calc R . .
H22M H 0.6478 0.1735 -0.0514 0.063 Uiso 1 1 calc R . .
C230 C 0.4137(7) 0.1361(3) -0.0856(5) 0.053(3) Uani 1 1 d DU . .
C231 C 0.3491(12) 0.1045(8) -0.0913(12) 0.072(9) Uiso 0.52(3) 1 d PDU D 1
H23C H 0.3051 0.1166 -0.1139 0.086 Uiso 0.52(3) 1 calc PR D 1
H23D H 0.3321 0.0948 -0.0494 0.086 Uiso 0.52(3) 1 calc PR D 1
C232 C 0.385(2) 0.0688(7) -0.129(3) 0.17(2) Uiso 0.52(3) 1 d PDU D 1
H23E H 0.3996 0.0456 -0.1003 0.209 Uiso 0.52(3) 1 calc PR D 1
H23F H 0.3485 0.0580 -0.1601 0.209 Uiso 0.52(3) 1 calc PR D 1
C233 C 0.4557(14) 0.0861(7) -0.1616(15) 0.081(10) Uiso 0.52(3) 1 d PDU D 1
H23G H 0.4506 0.0831 -0.2076 0.097 Uiso 0.52(3) 1 calc PR D 1
H23H H 0.5017 0.0706 -0.1479 0.097 Uiso 0.52(3) 1 calc PR D 1
C234 C 0.4630(14) 0.1323(7) -0.1440(10) 0.047(9) Uiso 0.52(3) 1 d PDU D 1
H23I H 0.5166 0.1398 -0.1348 0.057 Uiso 0.52(3) 1 calc PR D 1
H23J H 0.4437 0.1506 -0.1781 0.057 Uiso 0.52(3) 1 calc PR D 1
C235 C 0.374(2) 0.0934(7) -0.0875(8) 0.064(9) Uiso 0.48(3) 1 d PDU D 2
H23K H 0.4047 0.0719 -0.0657 0.077 Uiso 0.48(3) 1 calc PR D 2
H23L H 0.3230 0.0950 -0.0673 0.077 Uiso 0.48(3) 1 calc PR D 2
C236 C 0.3663(13) 0.0832(7) -0.1570(9) 0.049(7) Uiso 0.48(3) 1 d PDU D 2
H23M H 0.3155 0.0919 -0.1726 0.059 Uiso 0.48(3) 1 calc PR D 2
H23N H 0.3719 0.0527 -0.1637 0.059 Uiso 0.48(3) 1 calc PR D 2
C237 C 0.429(2) 0.1070(11) -0.1922(9) 0.097(14) Uiso 0.48(3) 1 d PDU D 2
H23O H 0.4076 0.1226 -0.2282 0.117 Uiso 0.48(3) 1 calc PR D 2
H23P H 0.4683 0.0873 -0.2081 0.117 Uiso 0.48(3) 1 calc PR D 2
C238 C 0.465(2) 0.1377(15) -0.1435(14) 0.11(2) Uiso 0.48(3) 1 d PDU D 2
H23Q H 0.5172 0.1289 -0.1327 0.135 Uiso 0.48(3) 1 calc PR D 2
H23R H 0.4663 0.1664 -0.1608 0.135 Uiso 0.48(3) 1 calc PR D 2
C240 C 0.6484(6) 0.0441(4) -0.0082(6) 0.076(4) Uani 1 1 d DU . .
C241 C 0.7011(12) 0.0647(6) -0.0551(10) 0.098(9) Uiso 0.622(16) 1 d PDU E 1
H24B H 0.7202 0.0917 -0.0388 0.117 Uiso 0.622(16) 1 calc PR E 1
H24C H 0.6743 0.0697 -0.0954 0.117 Uiso 0.622(16) 1 calc PR E 1
C242 C 0.7668(13) 0.0336(7) -0.0641(11) 0.112(11) Uiso 0.622(16) 1 d PDU E 1
H24D H 0.7654 0.0217 -0.1069 0.134 Uiso 0.622(16) 1 calc PR E 1
H24E H 0.8163 0.0479 -0.0581 0.134 Uiso 0.622(16) 1 calc PR E 1
C243 C 0.7566(11) -0.0009(5) -0.0151(9) 0.063(6) Uiso 0.622(16) 1 d PDU E 1
H24F H 0.8053 -0.0061 0.0070 0.075 Uiso 0.622(16) 1 calc PR E 1
H24G H 0.7401 -0.0272 -0.0356 0.075 Uiso 0.622(16) 1 calc PR E 1
C244 C 0.6958(10) 0.0142(6) 0.0311(7) 0.069(6) Uiso 0.622(16) 1 d PDU E 1
H24H H 0.6646 -0.0095 0.0467 0.083 Uiso 0.622(16) 1 calc PR E 1
H24I H 0.7192 0.0288 0.0674 0.083 Uiso 0.622(16) 1 calc PR E 1
C245 C 0.7339(8) 0.0517(10) -0.003(2) 0.106(17) Uiso 0.378(16) 1 d PDU E 2
H24J H 0.7500 0.0498 0.0417 0.127 Uiso 0.378(16) 1 calc PR E 2
H24K H 0.7467 0.0800 -0.0186 0.127 Uiso 0.378(16) 1 calc PR E 2
C246 C 0.7753(8) 0.0183(9) -0.0417(16) 0.057(9) Uiso 0.378(16) 1 d PDU E 2
H24L H 0.7982 0.0311 -0.0796 0.068 Uiso 0.378(16) 1 calc PR E 2
H24M H 0.8163 0.0052 -0.0167 0.068 Uiso 0.378(16) 1 calc PR E 2
C247 C 0.7156(12) -0.0144(6) -0.0603(14) 0.051(8) Uiso 0.378(16) 1 d PDU E 2
H24N H 0.7238 -0.0407 -0.0367 0.061 Uiso 0.378(16) 1 calc PR E 2
H24O H 0.7190 -0.0206 -0.1058 0.061 Uiso 0.378(16) 1 calc PR E 2
C248 C 0.6373(9) 0.0041(8) -0.0445(17) 0.072(11) Uiso 0.378(16) 1 d PDU E 2
H24P H 0.6087 0.0099 -0.0836 0.086 Uiso 0.378(16) 1 calc PR E 2
H24Q H 0.6075 -0.0161 -0.0192 0.086 Uiso 0.378(16) 1 calc PR E 2
C250 C 0.4484(7) 0.0029(3) 0.1680(6) 0.053(3) Uani 1 1 d U . .
H25A H 0.4198 0.0049 0.2085 0.064 Uiso 1 1 calc R G .
C251 C 0.3922(9) -0.0122(4) 0.1156(7) 0.074(4) Uani 1 1 d U F .
H25B H 0.3389 -0.0069 0.1287 0.089 Uiso 1 1 calc R . .
H25C H 0.4019 0.0034 0.0762 0.089 Uiso 1 1 calc R . .
C252 C 0.4039(12) -0.0570(5) 0.1055(10) 0.132(9) Uani 1 1 d DU . .
C253 C 0.4647(10) -0.0714(4) 0.1510(9) 0.063(6) Uiso 0.84(5) 1 d PDU F 1
H25E H 0.5004 -0.0909 0.1300 0.076 Uiso 0.84(5) 1 calc PR F 1
H25F H 0.4412 -0.0860 0.1871 0.076 Uiso 0.84(5) 1 calc PR F 1
C257 C 0.4888(18) -0.061(3) 0.118(4) 0.08(4) Uiso 0.16(5) 1 d PDU F 2
H25G H 0.5181 -0.0519 0.0804 0.100 Uiso 0.16(5) 1 calc PR F 2
H25H H 0.5023 -0.0902 0.1277 0.100 Uiso 0.16(5) 1 calc PR F 2
C254 C 0.5071(9) -0.0325(3) 0.1734(9) 0.091(5) Uani 1 1 d DU F .
C260 C 0.7534(5) 0.1597(3) 0.1310(4) 0.042(2) Uani 1 1 d DU . .
H26C H 0.7747 0.1339 0.1511 0.050 Uiso 1 1 calc R G .
C261 C 0.7761(6) 0.1965(3) 0.1715(5) 0.049(3) Uani 1 1 d DU G .
H26D H 0.7661 0.1909 0.2165 0.059 Uiso 1 1 calc R . .
H26E H 0.7485 0.2222 0.1589 0.059 Uiso 1 1 calc R . .
C262 C 0.8629(7) 0.2005(4) 0.1584(7) 0.065(3) Uani 1 1 d U . .
H26F H 0.8795 0.2300 0.1625 0.078 Uiso 1 1 calc R G .
H26G H 0.8924 0.1833 0.1885 0.078 Uiso 1 1 calc R . .
C263 C 0.8753(7) 0.1853(4) 0.0928(7) 0.062(3) Uani 1 1 d U G .
H26H H 0.9152 0.1635 0.0919 0.075 Uiso 1 1 calc R . .
H26I H 0.8912 0.2087 0.0653 0.075 Uiso 1 1 calc R . .
C264 C 0.7983(6) 0.1673(4) 0.0708(5) 0.055(3) Uani 1 1 d DU G .
H26J H 0.7713 0.1874 0.0433 0.067 Uiso 1 1 calc R . .
H26K H 0.8058 0.1408 0.0475 0.067 Uiso 1 1 calc R . .
C270 C 0.6783(7) 0.0861(3) 0.2807(5) 0.048(2) Uani 1 1 d U . .
H27C H 0.6602 0.0692 0.3174 0.058 Uiso 1 1 calc R G .
C271 C 0.7331(6) 0.1191(4) 0.3074(7) 0.060(3) Uani 1 1 d U G .
H27D H 0.7239 0.1465 0.2873 0.071 Uiso 1 1 calc R . .
H27E H 0.7252 0.1221 0.3532 0.071 Uiso 1 1 calc R . .
C272 C 0.8143(7) 0.1042(4) 0.2940(7) 0.067(3) Uani 1 1 d U . .
H27F H 0.8469 0.1071 0.3316 0.081 Uiso 1 1 calc R G .
H27G H 0.8372 0.1203 0.2590 0.081 Uiso 1 1 calc R . .
C273 C 0.8046(8) 0.0581(4) 0.2760(7) 0.069(3) Uani 1 1 d U G .
H27H H 0.8028 0.0402 0.3139 0.083 Uiso 1 1 calc R . .
H27I H 0.8472 0.0487 0.2490 0.083 Uiso 1 1 calc R . .
C274 C 0.7288(7) 0.0561(4) 0.2402(6) 0.060(3) Uani 1 1 d U G .
H27J H 0.7079 0.0273 0.2396 0.072 Uiso 1 1 calc R . .
H27K H 0.7342 0.0664 0.1966 0.072 Uiso 1 1 calc R . .
Si40 Si 0.55053(17) 0.39784(8) -0.08931(13) 0.0394(6) Uani 1 1 d DU . .
C400 C 0.5653(8) 0.4562(3) -0.0897(6) 0.063(3) Uani 1 1 d DU . .
H40B H 0.6199 0.4624 -0.0867 0.095 Uiso 1 1 calc R . .
H40C H 0.5386 0.4687 -0.0539 0.095 Uiso 1 1 calc R . .
H40D H 0.5450 0.4680 -0.1289 0.095 Uiso 1 1 calc R . .
C401 C 0.6033(7) 0.3733(4) -0.1547(5) 0.062(3) Uani 1 1 d DU . .
H40E H 0.5950 0.3430 -0.1540 0.093 Uiso 1 1 calc R . .
H40F H 0.6579 0.3792 -0.1501 0.093 Uiso 1 1 calc R . .
H40G H 0.5851 0.3848 -0.1947 0.093 Uiso 1 1 calc R . .
C402 C 0.4456(5) 0.3865(3) -0.0951(5) 0.048(2) Uani 1 1 d DU . .
C403 C 0.4199(7) 0.3910(4) -0.1632(5) 0.062(3) Uani 1 1 d DU . .
H40H H 0.3652 0.3851 -0.1662 0.092 Uiso 1 1 calc R . .
H40I H 0.4481 0.3711 -0.1894 0.092 Uiso 1 1 calc R . .
H40J H 0.4300 0.4195 -0.1777 0.092 Uiso 1 1 calc R . .
C404 C 0.4286(8) 0.3421(4) -0.0726(8) 0.083(5) Uani 1 1 d DU . .
H40K H 0.3737 0.3366 -0.0760 0.124 Uiso 1 1 calc R . .
H40L H 0.4446 0.3390 -0.0288 0.124 Uiso 1 1 calc R . .
H40M H 0.4564 0.3220 -0.0987 0.124 Uiso 1 1 calc R . .
C405 C 0.4009(7) 0.4169(4) -0.0534(6) 0.066(3) Uani 1 1 d DU . .
H40N H 0.3463 0.4109 -0.0567 0.099 Uiso 1 1 calc R . .
H40O H 0.4106 0.4457 -0.0671 0.099 Uiso 1 1 calc R . .
H40P H 0.4172 0.4137 -0.0097 0.099 Uiso 1 1 calc R . .
Si50 Si 0.4919(3) 0.12787(16) 0.3593(3) 0.0410(18) Uiso 0.531(11) 1 d PDU G 1
C500 C 0.5686(12) 0.1303(8) 0.4214(12) 0.052(7) Uiso 0.531(11) 1 d PDU G 1
H50B H 0.5978 0.1562 0.4166 0.078 Uiso 0.531(11) 1 calc PR G 1
H50C H 0.6027 0.1062 0.4169 0.078 Uiso 0.531(11) 1 calc PR G 1
H50D H 0.5450 0.1297 0.4631 0.078 Uiso 0.531(11) 1 calc PR G 1
C501 C 0.4281(11) 0.1741(5) 0.3614(11) 0.050(5) Uiso 0.531(11) 1 d PDU G 1
H50E H 0.3890 0.1714 0.3288 0.074 Uiso 0.531(11) 1 calc PR G 1
H50F H 0.4580 0.1996 0.3540 0.074 Uiso 0.531(11) 1 calc PR G 1
H50G H 0.4035 0.1759 0.4027 0.074 Uiso 0.531(11) 1 calc PR G 1
C502 C 0.4382(9) 0.0776(4) 0.3709(7) 0.053(6) Uiso 0.531(11) 1 d PDU G 1
C503 C 0.3733(13) 0.0764(8) 0.3236(11) 0.075(8) Uiso 0.531(11) 1 d PDU G 1
H50H H 0.3443 0.0504 0.3289 0.113 Uiso 0.531(11) 1 calc PR G 1
H50I H 0.3942 0.0776 0.2810 0.113 Uiso 0.531(11) 1 calc PR G 1
H50J H 0.3395 0.1004 0.3304 0.113 Uiso 0.531(11) 1 calc PR G 1
C504 C 0.4902(13) 0.0397(6) 0.3663(11) 0.074(7) Uiso 0.531(11) 1 d PDU G 1
H50K H 0.4603 0.0141 0.3730 0.111 Uiso 0.531(11) 1 calc PR G 1
H50L H 0.5301 0.0416 0.3983 0.111 Uiso 0.531(11) 1 calc PR G 1
H50M H 0.5136 0.0388 0.3245 0.111 Uiso 0.531(11) 1 calc PR G 1
C505 C 0.4058(14) 0.0789(7) 0.4379(8) 0.071(7) Uiso 0.531(11) 1 d PDU G 1
H50N H 0.3774 0.0531 0.4463 0.107 Uiso 0.531(11) 1 calc PR G 1
H50O H 0.3715 0.1030 0.4422 0.107 Uiso 0.531(11) 1 calc PR G 1
H50P H 0.4477 0.0815 0.4681 0.107 Uiso 0.531(11) 1 calc PR G 1
Si70 Si 0.4581(5) 0.1171(3) 0.3363(4) 0.062(3) Uiso 0.469(11) 1 d PDU G 2
C700 C 0.405(2) 0.0698(8) 0.3091(16) 0.093(12) Uiso 0.469(11) 1 d PDU G 2
H70B H 0.3831 0.0751 0.2674 0.139 Uiso 0.469(11) 1 calc PR G 2
H70C H 0.3632 0.0637 0.3387 0.139 Uiso 0.469(11) 1 calc PR G 2
H70D H 0.4393 0.0458 0.3071 0.139 Uiso 0.469(11) 1 calc PR G 2
C701 C 0.4013(15) 0.1657(6) 0.3330(14) 0.068(8) Uiso 0.469(11) 1 d PDU G 2
H70E H 0.4322 0.1892 0.3482 0.102 Uiso 0.469(11) 1 calc PR G 2
H70F H 0.3560 0.1627 0.3596 0.102 Uiso 0.469(11) 1 calc PR G 2
H70G H 0.3856 0.1710 0.2896 0.102 Uiso 0.469(11) 1 calc PR G 2
C702 C 0.4991(11) 0.1065(6) 0.4158(8) 0.066(8) Uiso 0.469(11) 1 d PDU G 2
C703 C 0.5295(19) 0.0616(7) 0.4182(16) 0.114(14) Uiso 0.469(11) 1 d PDU G 2
H70H H 0.5513 0.0561 0.4597 0.172 Uiso 0.469(11) 1 calc PR G 2
H70I H 0.5690 0.0580 0.3861 0.172 Uiso 0.469(11) 1 calc PR G 2
H70J H 0.4877 0.0420 0.4102 0.172 Uiso 0.469(11) 1 calc PR G 2
C704 C 0.5587(16) 0.1381(10) 0.4350(16) 0.087(15) Uiso 0.469(11) 1 d PDU G 2
H70K H 0.5779 0.1312 0.4770 0.131 Uiso 0.469(11) 1 calc PR G 2
H70L H 0.5359 0.1661 0.4357 0.131 Uiso 0.469(11) 1 calc PR G 2
H70M H 0.6009 0.1376 0.4049 0.131 Uiso 0.469(11) 1 calc PR G 2
C705 C 0.4337(14) 0.1089(9) 0.4635(11) 0.076(10) Uiso 0.469(11) 1 d PDU G 2
H70N H 0.4537 0.1038 0.5058 0.114 Uiso 0.469(11) 1 calc PR G 2
H70O H 0.3954 0.0876 0.4534 0.114 Uiso 0.469(11) 1 calc PR G 2
H70P H 0.4104 0.1367 0.4618 0.114 Uiso 0.469(11) 1 calc PR G 2
C800 C 0.2202(4) 0.25283(18) 0.1359(5) 0.052(2) Uani 1 1 d DU . .
C801 C 0.1807(6) 0.2650(3) 0.1923(4) 0.037(5) Uiso 0.532(15) 1 d PDU H 1
C802 C 0.1126(10) 0.2885(5) 0.1856(11) 0.075(8) Uiso 0.532(15) 1 d PDU H 1
H80A H 0.0848 0.2972 0.2216 0.090 Uiso 0.532(15) 1 calc PR H 1
C803 C 0.0872(14) 0.2987(6) 0.1263(8) 0.079(8) Uiso 0.532(15) 1 d PDU H 1
H80B H 0.0414 0.3144 0.1228 0.095 Uiso 0.532(15) 1 calc PR H 1
C804 C 0.1247(10) 0.2872(5) 0.0713(10) 0.065(7) Uiso 0.532(15) 1 d PDU H 1
H80C H 0.1043 0.2951 0.0317 0.078 Uiso 0.532(15) 1 calc PR H 1
C805 C 0.1936(6) 0.2637(3) 0.0742(5) 0.052(6) Uiso 0.532(15) 1 d PDU H 1
C851 C 0.1751(14) 0.2485(4) 0.1922(9) 0.064(8) Uiso 0.468(15) 1 d PDU H 2
C852 C 0.0964(17) 0.2392(9) 0.186(2) 0.18(3) Uiso 0.468(15) 1 d PDU H 2
H85A H 0.0653 0.2361 0.2227 0.215 Uiso 0.468(15) 1 calc PR H 2
C853 C 0.0657(18) 0.2347(11) 0.127(2) 0.26(4) Uiso 0.468(15) 1 d PDU H 2
H85B H 0.0129 0.2285 0.1238 0.318 Uiso 0.468(15) 1 calc PR H 2
C854 C 0.1080(19) 0.2387(9) 0.072(2) 0.16(2) Uiso 0.468(15) 1 d PDU H 2
H85C H 0.0835 0.2353 0.0327 0.194 Uiso 0.468(15) 1 calc PR H 2
C855 C 0.1869(17) 0.2479(4) 0.0743(11) 0.123(19) Uiso 0.468(15) 1 d PDU H 2
C810 C 0.2087(6) 0.2536(3) 0.2571(4) 0.058(3) Uani 1 1 d DU . .
C811 C 0.256(3) 0.2141(13) 0.2555(11) 0.14(2) Uiso 0.45(6) 1 d PDU H 1
H81A H 0.2234 0.1900 0.2473 0.213 Uiso 0.45(6) 1 calc PR H 1
H81B H 0.2819 0.2105 0.2961 0.213 Uiso 0.45(6) 1 calc PR H 1
H81C H 0.2947 0.2164 0.2222 0.213 Uiso 0.45(6) 1 calc PR H 1
C812 C 0.1408(11) 0.247(2) 0.3008(11) 0.120(18) Uiso 0.45(6) 1 d PDU H 1
H81D H 0.1019 0.2303 0.2794 0.179 Uiso 0.45(6) 1 calc PR H 1
H81E H 0.1192 0.2742 0.3125 0.179 Uiso 0.45(6) 1 calc PR H 1
H81F H 0.1577 0.2322 0.3387 0.179 Uiso 0.45(6) 1 calc PR H 1
C813 C 0.256(4) 0.2898(11) 0.2825(16) 0.23(4) Uiso 0.45(6) 1 d PDU H 1
H81G H 0.2229 0.3105 0.3021 0.348 Uiso 0.45(6) 1 calc PR H 1
H81H H 0.2847 0.3028 0.2480 0.348 Uiso 0.45(6) 1 calc PR H 1
H81I H 0.2925 0.2791 0.3139 0.348 Uiso 0.45(6) 1 calc PR H 1
C831 C 0.2231(18) 0.2071(4) 0.2621(9) 0.060(9) Uiso 0.55(6) 1 d PDU H 2
H83A H 0.1756 0.1919 0.2540 0.091 Uiso 0.55(6) 1 calc PR H 2
H83B H 0.2414 0.2004 0.3044 0.091 Uiso 0.55(6) 1 calc PR H 2
H83C H 0.2616 0.1988 0.2312 0.091 Uiso 0.55(6) 1 calc PR H 2
C832 C 0.1494(12) 0.2651(10) 0.3064(6) 0.075(9) Uiso 0.55(6) 1 d PDU H 2
H83D H 0.1021 0.2498 0.2981 0.113 Uiso 0.55(6) 1 calc PR H 2
H83E H 0.1395 0.2952 0.3048 0.113 Uiso 0.55(6) 1 calc PR H 2
H83F H 0.1686 0.2576 0.3481 0.113 Uiso 0.55(6) 1 calc PR H 2
C833 C 0.2819(11) 0.2776(7) 0.2717(9) 0.063(10) Uiso 0.55(6) 1 d PDU H 2
H83G H 0.3161 0.2764 0.2354 0.095 Uiso 0.55(6) 1 calc PR H 2
H83H H 0.3070 0.2650 0.3082 0.095 Uiso 0.55(6) 1 calc PR H 2
H83I H 0.2694 0.3069 0.2809 0.095 Uiso 0.55(6) 1 calc PR H 2
C820 C 0.2302(5) 0.2521(3) 0.0126(4) 0.051(3) Uani 1 1 d DU . .
C821 C 0.1907(15) 0.2738(10) -0.0415(7) 0.111(17) Uiso 0.40(5) 1 d PDU H 1
H82A H 0.2254 0.2755 -0.0774 0.166 Uiso 0.40(5) 1 calc PR H 1
H82B H 0.1758 0.3022 -0.0287 0.166 Uiso 0.40(5) 1 calc PR H 1
H82C H 0.1451 0.2580 -0.0534 0.166 Uiso 0.40(5) 1 calc PR H 1
C822 C 0.3147(7) 0.2634(9) 0.0127(9) 0.040(8) Uiso 0.40(5) 1 d PDU H 1
H82D H 0.3324 0.2668 -0.0307 0.060 Uiso 0.40(5) 1 calc PR H 1
H82E H 0.3437 0.2410 0.0330 0.060 Uiso 0.40(5) 1 calc PR H 1
H82F H 0.3222 0.2896 0.0357 0.060 Uiso 0.40(5) 1 calc PR H 1
C823 C 0.2234(17) 0.2047(4) 0.0039(11) 0.052(10) Uiso 0.40(5) 1 d PDU H 1
H82G H 0.2486 0.1965 -0.0353 0.078 Uiso 0.40(5) 1 calc PR H 1
H82H H 0.1695 0.1968 0.0021 0.078 Uiso 0.40(5) 1 calc PR H 1
H82I H 0.2479 0.1904 0.0392 0.078 Uiso 0.40(5) 1 calc PR H 1
C841 C 0.2186(19) 0.2897(7) -0.0318(9) 0.110(12) Uiso 0.60(5) 1 d PDU H 2
H84A H 0.2519 0.2866 -0.0685 0.165 Uiso 0.60(5) 1 calc PR H 2
H84B H 0.2313 0.3156 -0.0097 0.165 Uiso 0.60(5) 1 calc PR H 2
H84C H 0.1653 0.2906 -0.0455 0.165 Uiso 0.60(5) 1 calc PR H 2
C842 C 0.3159(6) 0.2453(10) 0.0199(8) 0.071(7) Uiso 0.60(5) 1 d PDU H 2
H84D H 0.3412 0.2499 -0.0205 0.107 Uiso 0.60(5) 1 calc PR H 2
H84E H 0.3255 0.2166 0.0341 0.107 Uiso 0.60(5) 1 calc PR H 2
H84F H 0.3362 0.2650 0.0510 0.107 Uiso 0.60(5) 1 calc PR H 2
C843 C 0.1947(16) 0.2139(8) -0.0160(12) 0.151(16) Uiso 0.60(5) 1 d PDU H 2
H84G H 0.2132 0.2104 -0.0591 0.226 Uiso 0.60(5) 1 calc PR H 2
H84H H 0.1391 0.2170 -0.0164 0.226 Uiso 0.60(5) 1 calc PR H 2
H84I H 0.2085 0.1892 0.0088 0.226 Uiso 0.60(5) 1 calc PR H 2

loop_
_atom_site_aniso_label
_atom_site_aniso_U_11
_atom_site_aniso_U_22
_atom_site_aniso_U_33
_atom_site_aniso_U_23
_atom_site_aniso_U_13
_atom_site_aniso_U_12
Sm 0.02737(18) 0.0350(2) 0.03187(19) -0.0026(3) 0.0016(3) -0.0028(2)
Li1 0.022(4) 0.024(4) 0.033(6) 0.004(4) -0.002(3) 0.002(3)
Li2 0.045(7) 0.025(4) 0.053(8) -0.005(4) -0.007(5) 0.000(4)
Si1 0.0277(13) 0.0190(11) 0.0292(14) -0.0016(9) 0.0001(11) 0.0001(9)
Si2 0.0265(13) 0.0279(11) 0.0321(15) -0.0054(9) 0.0009(10) 0.0037(9)
Si3 0.0329(14) 0.0231(11) 0.0266(14) -0.0045(9) 0.0080(11) -0.0012(10)
Si4 0.0250(13) 0.0216(11) 0.0345(15) -0.0032(10) 0.0003(10) -0.0001(9)
Si5 0.0228(12) 0.0219(11) 0.0295(14) -0.0044(9) 0.0014(9) 0.0008(9)
Si6 0.0331(13) 0.0234(10) 0.0346(16) 0.0007(10) 0.0000(11) 0.0026(9)
Si7 0.0412(15) 0.0217(11) 0.0313(14) 0.0015(10) 0.0084(12) 0.0024(11)
Si21 0.0431(16) 0.0311(13) 0.0412(19) -0.0040(11) 0.0001(12) -0.0075(11)
Si22 0.0349(15) 0.0235(12) 0.0323(15) -0.0026(10) 0.0072(12) 0.0019(10)
Si23 0.057(2) 0.0303(13) 0.0365(17) -0.0085(11) -0.0020(14) -0.0073(13)
Si24 0.061(2) 0.0323(14) 0.0427(18) -0.0097(12) 0.0036(15) 0.0043(14)
Si25 0.0588(18) 0.0256(12) 0.048(2) -0.0003(11) -0.0032(14) -0.0060(11)
Si26 0.0409(16) 0.0241(12) 0.0407(18) -0.0001(10) 0.0066(12) 0.0035(11)
Si27 0.0510(18) 0.0287(13) 0.0396(16) 0.0018(11) -0.0009(14) -0.0044(12)
O1 0.026(3) 0.028(3) 0.029(3) -0.002(2) 0.004(2) 0.000(2)
O2 0.026(3) 0.033(2) 0.038(4) -0.009(3) 0.002(3) 0.004(2)
O3 0.044(4) 0.036(3) 0.038(3) 0.002(3) 0.001(3) 0.002(3)
O4 0.035(4) 0.023(3) 0.036(4) -0.003(2) 0.004(3) -0.001(2)
O5 0.037(4) 0.035(3) 0.038(3) -0.005(3) 0.003(3) 0.003(3)
O6 0.025(3) 0.029(3) 0.034(3) 0.000(2) -0.006(2) -0.001(2)
O7 0.039(4) 0.032(3) 0.035(4) 0.000(3) 0.003(3) -0.003(3)
O8 0.041(3) 0.028(3) 0.038(4) -0.004(3) 0.003(3) -0.001(2)
O9 0.033(4) 0.022(3) 0.041(4) -0.007(2) 0.003(3) 0.000(2)
O10 0.039(4) 0.026(3) 0.045(4) -0.003(3) -0.008(3) 0.005(3)
O11 0.044(4) 0.024(3) 0.044(4) 0.004(3) 0.013(3) 0.004(3)
O12 0.025(3) 0.021(3) 0.035(3) -0.002(2) 0.006(3) 0.002(2)
O21 0.038(4) 0.034(3) 0.048(5) -0.003(3) -0.004(3) -0.005(2)
O22 0.029(4) 0.029(3) 0.034(3) -0.006(2) 0.003(3) -0.003(2)
O23 0.054(4) 0.032(3) 0.042(4) 0.001(3) 0.011(3) -0.008(3)
O24 0.056(5) 0.048(4) 0.040(4) -0.005(3) -0.002(3) -0.008(3)
O25 0.055(5) 0.027(3) 0.037(4) -0.008(3) 0.004(3) -0.002(3)
O26 0.061(4) 0.029(3) 0.059(5) 0.005(3) -0.003(4) -0.001(3)
O27 0.085(6) 0.026(3) 0.051(5) -0.008(3) -0.006(4) 0.003(3)
O28 0.035(4) 0.041(3) 0.039(4) -0.002(3) 0.001(3) 0.002(3)
O29 0.064(5) 0.036(4) 0.052(4) -0.003(3) -0.001(4) -0.010(3)
O30 0.041(4) 0.043(4) 0.050(4) -0.014(3) 0.015(3) 0.001(3)
O31 0.037(3) 0.029(3) 0.036(3) -0.003(2) 0.002(3) -0.001(2)
O32 0.057(5) 0.025(3) 0.054(4) 0.000(3) -0.012(3) -0.005(3)
O800 0.028(2) 0.063(4) 0.068(4) -0.008(4) 0.006(5) -0.003(3)
C10 0.039(5) 0.020(4) 0.043(5) 0.000(3) -0.007(4) 0.003(4)
C11 0.054(7) 0.042(5) 0.068(7) 0.005(5) -0.032(5) -0.004(5)
C12 0.088(10) 0.077(8) 0.064(7) -0.035(7) -0.036(7) 0.009(7)
C13 0.106(12) 0.074(9) 0.041(6) 0.001(5) 0.012(7) 0.010(7)
C14 0.104(11) 0.039(6) 0.047(7) 0.010(4) -0.025(7) -0.002(6)
C20 0.027(4) 0.046(5) 0.057(7) -0.008(5) -0.004(5) 0.006(3)
C21 0.048(7) 0.072(8) 0.070(7) -0.023(7) 0.000(6) 0.028(6)
C24 0.042(7) 0.131(14) 0.064(7) 0.018(8) -0.009(6) 0.006(8)
C30 0.038(6) 0.045(5) 0.029(4) -0.008(4) 0.007(4) 0.001(5)
C31 0.070(8) 0.063(7) 0.025(5) -0.011(5) 0.002(5) 0.006(6)
C40 0.032(5) 0.026(4) 0.040(5) -0.005(3) 0.002(4) 0.002(3)
C41 0.036(5) 0.041(5) 0.045(6) -0.016(4) 0.010(4) -0.014(4)
C42 0.041(5) 0.041(6) 0.070(8) -0.017(5) -0.002(5) -0.010(4)
C43 0.067(8) 0.060(7) 0.078(9) -0.034(6) 0.021(7) -0.017(6)
C44 0.045(5) 0.038(5) 0.043(6) -0.016(4) 0.002(4) 0.002(4)
C50 0.024(3) 0.042(5) 0.045(6) -0.002(4) 0.004(3) 0.003(3)
C51 0.029(5) 0.042(6) 0.069(7) -0.006(5) -0.008(5) 0.014(4)
C52 0.020(4) 0.048(6) 0.106(9) -0.014(6) 0.002(5) -0.003(4)
C53 0.022(5) 0.080(8) 0.081(8) 0.002(6) 0.018(5) -0.002(5)
C54 0.022(4) 0.028(5) 0.070(7) -0.009(4) 0.012(4) 0.007(4)
C60 0.039(6) 0.029(4) 0.045(6) 0.009(4) 0.004(4) 0.009(4)
C61 0.050(6) 0.031(4) 0.060(7) 0.000(4) 0.012(5) 0.020(4)
C62 0.081(10) 0.058(7) 0.073(8) -0.021(6) 0.011(7) 0.002(6)
C63 0.051(7) 0.040(5) 0.108(11) -0.003(6) 0.008(7) -0.010(5)
C64 0.063(8) 0.031(5) 0.091(10) 0.012(5) 0.030(7) -0.001(5)
C70 0.043(5) 0.052(5) 0.038(5) 0.002(4) 0.002(4) -0.011(4)
C71 0.039(6) 0.085(7) 0.069(8) 0.014(6) 0.019(6) 0.000(6)
C72 0.064(9) 0.153(12) 0.060(9) 0.041(9) 0.008(6) -0.047(8)
C73 0.096(13) 0.115(9) 0.143(17) 0.040(11) -0.010(10) -0.069(10)
C74 0.083(10) 0.057(6) 0.094(11) 0.013(7) -0.012(8) -0.027(6)
C210 0.044(5) 0.070(7) 0.059(8) -0.017(6) 0.003(5) -0.020(5)
C211 0.055(8) 0.115(12) 0.073(10) -0.022(8) -0.010(7) -0.039(9)
C220 0.059(7) 0.022(5) 0.071(6) 0.005(4) 0.039(5) 0.009(4)
C221 0.123(13) 0.049(7) 0.063(8) 0.018(5) 0.054(8) 0.036(7)
C222 0.119(16) 0.073(11) 0.142(14) -0.008(9) -0.063(13) 0.033(9)
C223 0.094(11) 0.060(8) 0.063(7) -0.007(6) 0.019(7) 0.012(7)
C224 0.046(7) 0.042(5) 0.070(7) 0.002(5) 0.030(5) 0.014(5)
C230 0.066(8) 0.055(6) 0.038(5) -0.001(5) 0.001(5) -0.031(6)
C240 0.066(9) 0.081(9) 0.081(10) -0.042(7) 0.000(6) 0.015(7)
C250 0.063(7) 0.033(4) 0.064(7) 0.007(5) 0.004(5) -0.010(4)
C251 0.079(9) 0.051(6) 0.092(11) -0.004(6) -0.012(7) -0.018(6)
C252 0.171(19) 0.073(9) 0.153(19) -0.065(11) -0.050(15) 0.030(12)
C254 0.090(10) 0.032(5) 0.151(16) 0.018(7) -0.016(9) 0.001(6)
C260 0.043(4) 0.034(4) 0.049(6) 0.001(4) 0.000(4) 0.007(3)
C261 0.048(5) 0.033(5) 0.066(7) 0.001(4) 0.006(5) 0.011(4)
C262 0.051(6) 0.060(7) 0.084(9) -0.009(6) -0.007(6) -0.005(6)
C263 0.034(6) 0.062(7) 0.091(9) -0.014(7) 0.012(6) 0.001(5)
C264 0.042(6) 0.063(7) 0.061(6) 0.001(5) 0.007(5) -0.002(5)
C270 0.062(5) 0.029(5) 0.054(6) 0.001(4) -0.001(5) 0.008(4)
C271 0.046(6) 0.056(6) 0.077(9) -0.007(5) -0.014(6) 0.009(5)
C272 0.053(6) 0.052(6) 0.096(10) 0.005(6) 0.008(7) 0.013(5)
C273 0.065(7) 0.055(6) 0.088(11) 0.010(6) 0.002(7) 0.013(6)
C274 0.068(7) 0.052(6) 0.061(8) -0.004(5) 0.013(6) 0.010(5)
Si40 0.0461(16) 0.0366(14) 0.0354(14) 0.0042(11) 0.0001(12) 0.0028(12)
C400 0.082(9) 0.039(5) 0.069(8) 0.014(5) -0.011(7) -0.015(5)
C401 0.070(8) 0.078(8) 0.038(5) 0.001(5) 0.004(5) 0.017(7)
C402 0.039(5) 0.046(5) 0.057(6) -0.002(5) -0.008(4) 0.000(4)
C403 0.058(7) 0.065(7) 0.062(6) -0.011(5) -0.016(6) 0.022(7)
C404 0.069(9) 0.070(7) 0.110(12) 0.027(7) -0.026(9) -0.020(7)
C405 0.043(6) 0.100(9) 0.055(7) -0.009(6) -0.004(5) 0.010(6)
C800 0.033(4) 0.077(6) 0.046(4) 0.001(6) 0.013(8) 0.020(5)
C810 0.063(8) 0.070(8) 0.040(5) -0.013(5) -0.004(6) -0.006(6)
C820 0.054(7) 0.060(7) 0.040(5) -0.009(5) -0.022(5) -0.001(6)

loop_
_atom_type_symbol
_atom_type_description
_atom_type_scat_dispersion_real
_atom_type_scat_dispersion_imag
_atom_type_scat_source
C C 0.0033 0.0016 'International Tables Vol C Tables 4.2.6.8 and 6.1.1.4'
H H 0.0000 0.0000 'International Tables Vol C Tables 4.2.6.8 and 6.1.1.4'
O O 0.0106 0.0060 'International Tables Vol C Tables 4.2.6.8 and 6.1.1.4'
Si Si 0.0817 0.0704 'International Tables Vol C Tables 4.2.6.8 and 6.1.1.4'
Sm Sm -0.1638 3.4418 'International Tables Vol C Tables 4.2.6.8 and 6.1.1.4'
Li Li -0.0003 0.0001 'International Tables Vol C Tables 4.2.6.8 and 6.1.1.4'

loop_
_geom_angle_atom_site_label_1
_geom_angle_atom_site_label_2
_geom_angle_atom_site_label_3
_geom_angle
O800 Sm O21 96.2(3)
O800 Sm O22 136.9(4)
O21 Sm O22 95.4(2)
O800 Sm O1 134.3(4)
O21 Sm O1 76.3(2)
O22 Sm O1 88.78(19)
O800 Sm O2 96.5(2)
O21 Sm O2 166.96(19)
O22 Sm O2 77.1(2)
O1 Sm O2 92.8(2)
O800 Sm Li1 129.9(4)
O21 Sm Li1 130.1(3)
O22 Sm Li1 39.5(3)
O1 Sm Li1 81.8(3)
O2 Sm Li1 39.4(3)
O800 Sm Li2 124.1(4)
O21 Sm Li2 38.5(3)
O22 Sm Li2 88.9(4)
O1 Sm Li2 38.1(3)
O2 Sm Li2 129.6(3)
Li1 Sm Li2 105.6(4)
O2 Li1 O22 97.7(7)
O2 Li1 O12 126.7(8)
O22 Li1 O12 134.9(8)
O2 Li1 O6 93.9(7)
O22 Li1 O6 102.0(6)
O12 Li1 O6 70.9(5)
O2 Li1 Si5 113.6(7)
O22 Li1 Si5 124.0(7)
O12 Li1 Si5 36.0(3)
O6 Li1 Si5 34.8(3)
O2 Li1 Sm 50.3(4)
O22 Li1 Sm 50.1(4)
O12 Li1 Sm 159.6(7)
O6 Li1 Sm 88.8(5)
Si5 Li1 Sm 123.6(5)
O2 Li1 Si2 24.2(3)
O22 Li1 Si2 121.8(6)
O12 Li1 Si2 103.0(5)
O6 Li1 Si2 90.5(5)
Si5 Li1 Si2 97.9(4)
Sm Li1 Si2 74.1(3)
O1 Li2 O21 95.3(8)
O1 Li2 O31 129.4(9)
O21 Li2 O31 114.6(8)
O1 Li2 O23 131.5(9)
O21 Li2 O23 118.8(8)
O31 Li2 O23 68.5(5)
O1 Li2 Si27 148.4(9)
O21 Li2 Si27 116.1(7)
O31 Li2 Si27 34.8(3)
O23 Li2 Si27 34.8(3)
O1 Li2 Sm 47.9(4)
O21 Li2 Sm 47.8(4)
O31 Li2 Sm 136.1(8)
O23 Li2 Sm 153.2(8)
Si27 Li2 Sm 161.8(6)
O1 Si1 O4 110.3(4)
O1 Si1 O6 109.1(3)
O4 Si1 O6 107.7(3)
O1 Si1 C10 115.0(4)
O4 Si1 C10 107.6(4)
O6 Si1 C10 106.8(4)
O2 Si2 O5 110.9(4)
O2 Si2 O8 109.2(4)
O5 Si2 O8 105.6(4)
O2 Si2 C20 114.8(4)
O5 Si2 C20 107.7(5)
O8 Si2 C20 108.2(4)
O2 Si2 Li1 29.5(3)
O5 Si2 Li1 112.0(4)
O8 Si2 Li1 81.0(3)
C20 Si2 Li1 135.0(5)
O7 Si3 O5 109.1(4)
O7 Si3 O4 108.4(4)
O5 Si3 O4 109.5(4)
O7 Si3 C30 108.6(4)
O5 Si3 C30 109.7(4)
O4 Si3 C30 111.6(4)
O10 Si4 O9 108.1(4)
O10 Si4 O7 108.8(4)
O9 Si4 O7 109.7(3)
O10 Si4 C40 110.6(4)
O9 Si4 C40 109.3(3)
O7 Si4 C40 110.4(4)
O6 Si5 O9 110.5(4)
O6 Si5 O12 102.3(3)
O9 Si5 O12 108.9(3)
O6 Si5 C50 111.7(4)
O9 Si5 C50 109.9(4)
O12 Si5 C50 113.3(4)
O6 Si5 Li1 55.7(4)
O9 Si5 Li1 122.0(4)
O12 Si5 Li1 46.6(4)
C50 Si5 Li1 127.9(4)
O8 Si6 O11 107.4(4)
O8 Si6 O10 111.1(4)
O11 Si6 O10 108.5(4)
O8 Si6 C60 113.6(4)
O11 Si6 C60 108.7(4)
O10 Si6 C60 107.3(4)
O3 Si7 O11 109.0(4)
O3 Si7 O12 105.8(3)
O11 Si7 O12 109.7(3)
O3 Si7 C70 112.8(4)
O11 Si7 C70 109.1(4)
O12 Si7 C70 110.3(4)
O21 Si21 O26 110.7(4)
O21 Si21 O24 110.2(4)
O26 Si21 O24 106.8(4)
O21 Si21 C210 114.8(4)
O26 Si21 C210 108.3(5)
O24 Si21 C210 105.5(5)
O22 Si22 O25 109.8(4)
O22 Si22 O28 108.5(4)
O25 Si22 O28 108.9(4)
O22 Si22 C220 115.2(4)
O25 Si22 C220 107.3(4)
O28 Si22 C220 106.9(4)
O24 Si23 O25 109.6(4)
O24 Si23 O27 109.7(4)
O25 Si23 O27 108.2(4)
O24 Si23 C230 108.0(5)
O25 Si23 C230 110.8(4)
O27 Si23 C230 110.6(5)
O27 Si24 O29 110.5(5)
O27 Si24 O30 109.6(4)
O29 Si24 O30 107.0(4)
O27 Si24 C240 110.2(5)
O29 Si24 C240 111.1(6)
O30 Si24 C240 108.4(5)
O29 Si25 O32 108.7(4)
O29 Si25 O26 110.5(4)
O32 Si25 O26 107.4(4)
O29 Si25 C250 108.4(5)
O32 Si25 C250 109.2(5)
O26 Si25 C250 112.7(5)
O28 Si26 O30 111.2(4)
O28 Si26 O31 106.6(4)
O30 Si26 O31 107.9(4)
O28 Si26 C260 113.0(4)
O30 Si26 C260 107.7(4)
O31 Si26 C260 110.4(4)
O32 Si27 O23 110.1(4)
O32 Si27 O31 109.8(4)
O23 Si27 O31 100.6(4)
O32 Si27 C270 108.3(4)
O23 Si27 C270 113.2(5)
O31 Si27 C270 114.6(5)
O32 Si27 Li2 110.2(4)
O23 Si27 Li2 56.1(4)
O31 Si27 Li2 46.6(4)
C270 Si27 Li2 141.2(5)
Si1 O1 Li2 136.1(7)
Si1 O1 Sm 126.5(4)
Li2 O1 Sm 94.0(6)
Si2 O2 Li1 126.3(5)
Si2 O2 Sm 141.8(4)
Li1 O2 Sm 90.2(5)
Si7 O3 Si40 143.0(4)
Si3 O4 Si1 147.3(4)
Si3 O5 Si2 148.3(5)
Si5 O6 Si1 148.1(4)
Si5 O6 Li1 89.4(5)
Si1 O6 Li1 120.4(5)
Si3 O7 Si4 143.3(5)
Si6 O8 Si2 154.9(5)
Si5 O9 Si4 151.7(5)
Si4 O10 Si6 140.1(4)
Si7 O11 Si6 142.4(4)
Si7 O12 Si5 133.5(4)
Si7 O12 Li1 123.9(5)
Si5 O12 Li1 97.4(5)
Si21 O21 Li2 130.3(6)
Si21 O21 Sm 135.7(4)
Li2 O21 Sm 93.6(5)
Si22 O22 Li1 136.1(6)
Si22 O22 Sm 129.3(4)
Li1 O22 Sm 90.5(5)
Si27 O23 Si50 146.1(5)
Si27 O23 Si70 142.1(5)
Si50 O23 Si70 28.8(3)
Si27 O23 Li2 89.0(5)
Si50 O23 Li2 124.5(6)
Si70 O23 Li2 117.4(6)
Si23 O24 Si21 148.1(6)
Si23 O25 Si22 150.0(5)
Si21 O26 Si25 154.4(6)
Si24 O27 Si23 144.3(6)
Si26 O28 Si22 156.1(5)
Si25 O29 Si24 142.9(5)
Si26 O30 Si24 151.6(5)
Si27 O31 Si26 141.2(4)
Si27 O31 Li2 98.6(6)
Si26 O31 Li2 116.1(6)
Si25 O32 Si27 141.2(5)
C800 O800 Sm 170.5(6)
C14 C10 C11 103.3(9)
C14 C10 Si1 114.1(8)
C11 C10 Si1 113.0(6)
C12 C11 C10 106.9(9)
C11 C12 C13 107.4(8)
C14 C13 C12 107.5(10)
C13 C14 C10 105.3(8)
C24 C20 C21 104.9(9)
C24 C20 Si2 118.3(9)
C21 C20 Si2 110.7(8)
C26 C21 C22 29(5)
C26 C21 C20 91(4)
C22 C21 C20 106.1(12)
C23 C22 C21 94.7(16)
C22 C23 C24 110.8(16)
C27 C26 C21 104.7(19)
C26 C27 C24 103(3)
C23 C24 C20 101.5(14)
C23 C24 C27 33.3(15)
C20 C24 C27 101.3(13)
C34 C30 C31 98.2(12)
C34 C30 C38 17.5(13)
C31 C30 C38 111.9(11)
C34 C30 Si3 109.4(11)
C31 C30 Si3 112.3(7)
C38 C30 Si3 111.6(9)
C32 C31 C30 106.4(12)
C32 C31 C36 26.7(11)
C30 C31 C36 100.1(10)
C31 C32 C33 100.9(17)
C34 C33 C32 104.2(16)
C33 C34 C30 111.5(15)
C37 C36 C31 104.3(15)
C38 C37 C36 104.9(16)
C37 C38 C30 100.6(14)
C44 C40 C41 103.6(6)
C44 C40 Si4 116.5(6)
C41 C40 Si4 113.4(6)
C42 C41 C40 103.3(6)
C43 C42 C41 105.4(5)
C42 C43 C44 107.5(5)
C43 C44 C40 105.4(6)
C51 C50 C54 106.8(8)
C51 C50 Si5 115.0(6)
C54 C50 Si5 117.5(6)
C50 C51 C52 102.8(7)
C53 C52 C51 103.9(8)
C52 C53 C54 106.4(8)
C50 C54 C53 105.0(8)
C64 C60 C61 103.9(8)
C64 C60 Si6 114.7(7)
C61 C60 Si6 113.5(6)
C62 C61 C60 105.5(8)
C61 C62 C63 105.7(9)
C64 C63 C62 103.9(9)
C63 C64 C60 106.0(8)
C71 C70 C74 102.3(7)
C71 C70 Si7 117.5(7)
C74 C70 Si7 113.0(7)
C72 C71 C70 104.0(8)
C71 C72 C73 105.1(9)
C72 C73 C74 105.7(7)
C73 C74 C70 107.4(7)
C218 C210 C211 109.5(14)
C218 C210 C214 21.6(19)
C211 C210 C214 100.8(9)
C218 C210 Si21 122.2(13)
C211 C210 Si21 113.0(8)
C214 C210 Si21 111.7(11)
C212 C211 C216 38(3)
C212 C211 C210 110.6(11)
C216 C211 C210 98.9(11)
C211 C212 C213 106.1(13)
C212 C213 C214 104.6(14)
C213 C214 C210 107.4(12)
C211 C216 C217 112.3(15)
C216 C217 C218 104.1(16)
C210 C218 C217 103.4(16)
C221 C220 C224 104.1(6)
C221 C220 Si22 111.4(8)
C224 C220 Si22 112.9(7)
C222 C221 C220 108.7(6)
C221 C222 C223 103.6(7)
C222 C223 C224 106.8(7)
C223 C224 C220 107.7(6)
C234 C230 C231 107.8(9)
C234 C230 C238 6(2)
C231 C230 C238 113.2(11)
C234 C230 C235 99.6(11)
C231 C230 C235 21.3(16)
C238 C230 C235 106.0(12)
C234 C230 Si23 114.8(14)
C231 C230 Si23 119.1(13)
C238 C230 Si23 113.3(19)
C235 C230 Si23 107.9(11)
C230 C231 C232 103.2(14)
C233 C232 C231 107.7(5)
C232 C233 C234 107.8(5)
C230 C234 C233 103.3(11)
C236 C235 C230 104.9(10)
C235 C236 C237 107.8(8)
C236 C237 C238 105.8(7)
C230 C238 C237 106.6(8)
C248 C240 C241 96.2(17)
C248 C240 C244 79.7(16)
C241 C240 C244 107.7(9)
C248 C240 C245 107.6(5)
C241 C240 C245 51.7(19)
C244 C240 C245 61.3(18)
C248 C240 Si24 134.3(10)
C241 C240 Si24 117.4(10)
C244 C240 Si24 114.3(10)
C245 C240 Si24 117.3(9)
C240 C241 C242 105.0(8)
C243 C242 C241 107.2(5)
C242 C243 C244 107.0(5)
C240 C244 C243 102.9(8)
C240 C245 C246 108.3(6)
C247 C246 C245 106.9(5)
C246 C247 C248 107.0(5)
C240 C248 C247 108.9(6)
C254 C250 C251 104.4(10)
C254 C250 Si25 112.9(9)
C251 C250 Si25 113.4(8)
C252 C251 C250 108.6(11)
C251 C252 C253 107.4(12)
C251 C252 C257 101(4)
C253 C252 C257 34(4)
C252 C253 C254 107.4(12)
C252 C257 C254 107.1(15)
C253 C254 C257 34(4)
C253 C254 C250 104.5(11)
C257 C254 C250 104(3)
C261 C260 C264 102.7(8)
C261 C260 Si26 116.4(7)
C264 C260 Si26 115.3(7)
C260 C261 C262 102.6(8)
C263 C262 C261 106.5(10)
C262 C263 C264 106.2(10)
C260 C264 C263 104.8(9)
C271 C270 C274 105.8(10)
C271 C270 Si27 117.8(7)
C274 C270 Si27 113.8(8)
C272 C271 C270 107.4(10)
C271 C272 C273 104.1(11)
C272 C273 C274 105.1(10)
C273 C274 C270 101.0(10)
O3 Si40 C401 108.1(5)
O3 Si40 C402 109.9(4)
C401 Si40 C402 111.1(5)
O3 Si40 C400 108.4(5)
C401 Si40 C400 110.3(6)
C402 Si40 C400 108.9(5)
C403 C402 C404 109.0(9)
C403 C402 C405 110.0(9)
C404 C402 C405 107.9(10)
C403 C402 Si40 109.5(7)
C404 C402 Si40 110.5(8)
C405 C402 Si40 109.9(7)
O23 Si50 C501 106.2(8)
O23 Si50 C502 108.7(6)
C501 Si50 C502 112.0(8)
O23 Si50 C500 110.1(9)
C501 Si50 C500 112.3(11)
C502 Si50 C500 107.5(8)
C504 C502 C503 112.6(14)
C504 C502 C505 107.7(14)
C503 C502 C505 109.8(15)
C504 C502 Si50 111.8(12)
C503 C502 Si50 108.1(13)
C505 C502 Si50 106.6(12)
O23 Si70 C701 103.0(11)
O23 Si70 C700 110.4(13)
C701 Si70 C700 113.4(13)
O23 Si70 C702 107.6(8)
C701 Si70 C702 113.2(11)
C700 Si70 C702 109.1(11)
C704 C702 C703 112.2(17)
C704 C702 C705 107.7(16)
C703 C702 C705 106.6(16)
C704 C702 Si70 112.9(16)
C703 C702 Si70 109.5(15)
C705 C702 Si70 107.6(14)
O800 C800 C805 113.0(10)
O800 C800 C801 119.6(10)
C805 C800 C801 122.8(7)
O800 C800 C851 119.7(14)
C805 C800 C851 127.3(12)
C801 C800 C851 21.5(6)
O800 C800 C855 114.1(15)
C805 C800 C855 20.7(7)
C801 C800 C855 126.3(13)
C851 C800 C855 121.5(12)
C802 C801 C800 117.6(11)
C802 C801 C810 119.7(12)
C800 C801 C810 122.7(9)
C803 C802 C801 119(2)
C802 C803 C804 124(2)
C803 C804 C805 120.1(18)
C804 C805 C800 116.3(10)
C804 C805 C820 116.8(12)
C800 C805 C820 126.8(9)
C852 C851 C800 118.8(15)
C852 C851 C810 119(2)
C800 C851 C810 122.4(19)
C853 C852 C851 119(2)
C852 C853 C854 124(3)
C853 C854 C855 121(2)
C854 C855 C800 116.6(14)
C854 C855 C820 119(2)
C800 C855 C820 125(2)
C801 C810 C851 20.5(5)
C801 C810 C831 110.9(7)
C851 C810 C831 91.3(8)
C801 C810 C811 111.2(7)
C851 C810 C811 96.0(11)
C831 C810 C811 24(2)
C801 C810 C832 110.5(8)
C851 C810 C832 113.0(11)
C831 C810 C832 107.5(12)
C811 C810 C832 126.3(17)
C801 C810 C813 108.7(7)
C851 C810 C813 128.4(10)
C831 C810 C813 128.8(18)
C811 C810 C813 109.5(7)
C832 C810 C813 87(2)
C801 C810 C812 109.7(7)
C851 C810 C812 103.8(14)
C831 C810 C812 87(2)
C811 C810 C812 109.2(7)
C832 C810 C812 23(2)
C813 C810 C812 108.4(7)
C801 C810 C833 109.8(7)
C851 C810 C833 124.6(10)
C831 C810 C833 109.8(12)
C811 C810 C833 88(2)
C832 C810 C833 108.2(13)
C813 C810 C833 24(3)
C812 C810 C833 126.9(19)
C843 C820 C805 112.1(7)
C843 C820 C821 82.8(13)
C805 C820 C821 110.8(7)
C843 C820 C822 126.6(11)
C805 C820 C822 110.8(7)
C821 C820 C822 109.8(7)
C843 C820 C855 94.0(11)
C805 C820 C855 19.7(6)
C821 C820 C855 118.0(11)
C822 C820 C855 120.3(12)
C843 C820 C842 109.5(7)
C805 C820 C842 111.4(7)
C821 C820 C842 126.5(11)
C822 C820 C842 22.7(11)
C855 C820 C842 112.9(12)
C843 C820 C823 27.5(13)
C805 C820 C823 108.3(7)
C821 C820 C823 109.0(7)
C822 C820 C823 108.0(7)
C855 C820 C823 88.7(8)
C842 C820 C823 87.0(11)
C843 C820 C841 109.2(7)
C805 C820 C841 106.7(7)
C821 C820 C841 27.8(13)
C822 C820 C841 86.9(11)
C855 C820 C841 122.2(8)
C842 C820 C841 107.7(7)
C823 C820 C841 133.3(11)

loop_
_geom_bond_atom_site_label_1
_geom_bond_atom_site_label_2
_geom_bond_distance
Sm O800 2.183(5)
Sm O21 2.304(6)
Sm O22 2.306(7)
Sm O1 2.306(7)
Sm O2 2.314(6)
Sm Li1 3.006(14)
Sm Li2 3.101(17)
Li1 O2 1.910(16)
Li1 O22 1.911(15)
Li1 O12 2.056(15)
Li1 O6 2.320(16)
Li1 Si5 2.807(14)
Li1 Si2 3.127(15)
Li2 O1 1.917(16)
Li2 O21 1.935(19)
Li2 O31 2.098(18)
Li2 O23 2.370(18)
Li2 Si27 2.855(16)
Si1 O1 1.589(7)
Si1 O4 1.627(6)
Si1 O6 1.665(7)
Si1 C10 1.873(10)
Si2 O2 1.592(6)
Si2 O5 1.622(8)
Si2 O8 1.642(7)
Si2 C20 1.867(9)
Si3 O7 1.604(7)
Si3 O5 1.612(8)
Si3 O4 1.621(6)
Si3 C30 1.881(10)
Si4 O10 1.611(7)
Si4 O9 1.623(6)
Si4 O7 1.637(7)
Si4 C40 1.845(9)
Si5 O6 1.604(6)
Si5 O9 1.609(6)
Si5 O12 1.665(7)
Si5 C50 1.877(9)
Si6 O8 1.608(6)
Si6 O11 1.633(7)
Si6 O10 1.635(7)
Si6 C60 1.838(9)
Si7 O3 1.597(7)
Si7 O11 1.611(7)
Si7 O12 1.656(6)
Si7 C70 1.864(9)
Si21 O21 1.603(7)
Si21 O26 1.609(7)
Si21 O24 1.637(8)
Si21 C210 1.870(11)
Si22 O22 1.581(7)
Si22 O25 1.627(7)
Si22 O28 1.648(8)
Si22 C220 1.867(10)
Si23 O24 1.607(9)
Si23 O25 1.621(7)
Si23 O27 1.644(9)
Si23 C230 1.840(12)
Si24 O27 1.569(9)
Si24 O29 1.618(8)
Si24 O30 1.626(8)
Si24 C240 1.798(11)
Si25 O29 1.595(9)
Si25 O32 1.613(8)
Si25 O26 1.626(7)
Si25 C250 1.834(11)
Si26 O28 1.597(7)
Si26 O30 1.622(7)
Si26 O31 1.660(7)
Si26 C260 1.854(10)
Si27 O32 1.628(7)
Si27 O23 1.631(7)
Si27 O31 1.648(7)
Si27 C270 1.829(11)
O3 Si40 1.655(7)
O23 Si50 1.691(9)
O23 Si70 1.697(11)
O800 C800 1.268(8)
C10 C14 1.546(12)
C10 C11 1.565(12)
C11 C12 1.477(15)
C12 C13 1.51(2)
C13 C14 1.453(14)
C20 C24 1.527(18)
C20 C21 1.553(15)
C21 C26 1.523(10)
C21 C22 1.526(9)
C22 C23 1.504(10)
C23 C24 1.514(10)
C26 C27 1.521(10)
C27 C24 1.537(10)
C30 C34 1.520(7)
C30 C31 1.540(8)
C30 C38 1.58(2)
C31 C32 1.518(10)
C31 C36 1.63(3)
C32 C33 1.527(9)
C33 C34 1.509(9)
C36 C37 1.554(18)
C37 C38 1.497(18)
C40 C44 1.534(8)
C40 C41 1.544(8)
C41 C42 1.529(6)
C42 C43 1.525(7)
C43 C44 1.530(7)
C50 C51 1.522(12)
C50 C54 1.529(11)
C51 C52 1.534(12)
C52 C53 1.515(18)
C53 C54 1.551(12)
C60 C64 1.540(12)
C60 C61 1.548(12)
C61 C62 1.474(14)
C62 C63 1.49(2)
C63 C64 1.455(13)
C70 C71 1.528(8)
C70 C74 1.532(8)
C71 C72 1.517(8)
C72 C73 1.523(8)
C73 C74 1.526(8)
C210 C218 1.513(10)
C210 C211 1.550(12)
C210 C214 1.560(14)
C211 C212 1.516(8)
C211 C216 1.536(9)
C212 C213 1.520(9)
C213 C214 1.525(8)
C216 C217 1.538(15)
C217 C218 1.544(16)
C220 C221 1.530(7)
C220 C224 1.545(11)
C221 C222 1.513(8)
C222 C223 1.530(8)
C223 C224 1.543(11)
C230 C234 1.519(7)
C230 C231 1.522(9)
C230 C238 1.524(10)
C230 C235 1.532(10)
C231 C232 1.529(6)
C232 C233 1.526(7)
C233 C234 1.528(6)
C235 C236 1.521(8)
C236 C237 1.536(13)
C237 C238 1.556(14)
C240 C248 1.505(9)
C240 C241 1.512(9)
C240 C244 1.517(9)
C240 C245 1.524(9)
C241 C242 1.532(6)
C242 C243 1.528(7)
C243 C244 1.531(6)
C245 C246 1.532(6)
C246 C247 1.532(7)
C247 C248 1.533(6)
C250 C254 1.535(18)
C250 C251 1.564(18)
C251 C252 1.464(19)
C252 C253 1.513(9)
C252 C257 1.517(10)
C253 C254 1.522(9)
C257 C254 1.522(10)
C260 C261 1.513(8)
C260 C264 1.524(9)
C261 C262 1.555(16)
C262 C263 1.494(18)
C263 C264 1.542(16)
C270 C271 1.534(15)
C270 C274 1.564(15)
C271 C272 1.529(16)
C272 C273 1.530(17)
C273 C274 1.534(18)
Si40 C401 1.847(10)
Si40 C402 1.880(10)
Si40 C400 1.883(10)
C402 C403 1.524(11)
C402 C404 1.529(11)
C402 C405 1.532(11)
Si50 C501 1.854(14)
Si50 C502 1.878(14)
Si50 C500 1.889(16)
C502 C504 1.521(13)
C502 C503 1.521(13)
C502 C505 1.536(13)
Si70 C701 1.846(15)
Si70 C700 1.871(17)
Si70 C702 1.872(15)
C702 C704 1.509(13)
C702 C703 1.530(13)
C702 C705 1.534(14)
C800 C805 1.437(9)
C800 C801 1.440(9)
C800 C851 1.443(11)
C800 C855 1.44(2)
C801 C802 1.417(19)
C801 C810 1.509(8)
C802 C803 1.38(2)
C803 C804 1.39(2)
C804 C805 1.423(19)
C805 C820 1.508(8)
C851 C852 1.42(2)
C851 C810 1.51(3)
C852 C853 1.38(2)
C853 C854 1.39(2)
C854 C855 1.42(2)
C855 C820 1.52(3)
C810 C831 1.511(8)
C810 C811 1.513(7)
C810 C832 1.522(9)
C810 C813 1.527(7)
C810 C812 1.527(7)
C810 C833 1.528(9)
C820 C843 1.502(8)
C820 C821 1.513(7)
C820 C822 1.524(7)
C820 C842 1.527(8)
C820 C823 1.532(8)
C820 C841 1.540(8)
